data_1563436
loop_
_publ_author_name
'Ishizawa, Nobuo'
'Wang, Jun'
'Sakakura, Terutoshi'
'Inagaki, Yumi'
'Kakimoto, Ken-ichi'

_publ_section_title
;
 Structural evolution of Na0.5K0.5NbO3 at high temperatures
;
_journal_issue 11
_journal_name_full 'Journal of Solid State Chemistry'
_journal_page_first 2731
_journal_page_last 2738
_journal_paper_doi 10.1016/j.jssc.2010.09.018
_journal_volume 183
_journal_year 2010
_chemical_formula_sum 'K0.5 Na0.5 Nb O3'
_chemical_formula_weight 171.96
_space_group_IT_number 99
_space_group_name_Hall 'P 4 -2'
_space_group_name_H-M_alt 'P 4 m m'
_symmetry_cell_setting tetragonal
_symmetry_space_group_name_H-M 'P 4 m m'
_atom_sites_solution_hydrogens geom
_atom_sites_solution_primary direct
_atom_sites_solution_secondary difmap
_audit_creation_method SHELXL-97
_cell_angle_alpha 90.00
_cell_angle_beta 90.00
_cell_angle_gamma 90.00
_cell_formula_units_Z 1
_cell_length_a 3.9765(2)
_cell_length_b 3.9765(2)
_cell_length_c 4.0188(2)
_cell_measurement_temperature 469
_cell_volume 63.547(6)
_computing_structure_refinement 'SHELXL-97 (Sheldrick, 2008)'
_diffrn_ambient_temperature 469
_diffrn_measured_fraction_theta_full 0.960
_diffrn_measured_fraction_theta_max 0.960
_diffrn_radiation_monochromator graphite
_diffrn_radiation_source 'fine-focus sealed tube'
_diffrn_radiation_type MoK\a
_diffrn_radiation_wavelength 0.71073
_diffrn_reflns_av_R_equivalents 0.0211
_diffrn_reflns_av_sigmaI/netI 0.0154
_diffrn_reflns_limit_h_max 6
_diffrn_reflns_limit_h_min -6
_diffrn_reflns_limit_k_max 6
_diffrn_reflns_limit_k_min -7
_diffrn_reflns_limit_l_max 7
_diffrn_reflns_limit_l_min -5
_diffrn_reflns_number 620
_diffrn_reflns_theta_full 40.12
_diffrn_reflns_theta_max 40.12
_diffrn_reflns_theta_min 5.07
_exptl_absorpt_coefficient_mu 5.367
_exptl_crystal_density_diffrn 4.493
_exptl_crystal_density_method 'not measured'
_exptl_crystal_F_000 80
_refine_diff_density_max 2.145
_refine_diff_density_min -1.940
_refine_diff_density_rms 0.256
_refine_ls_abs_structure_details 'Flack H D (1983), Acta Cryst. A39, 876-881'
_refine_ls_abs_structure_Flack 0.00
_refine_ls_extinction_method none
_refine_ls_goodness_of_fit_ref 0.727
_refine_ls_hydrogen_treatment mixed
_refine_ls_matrix_type full
_refine_ls_number_parameters 14
_refine_ls_number_reflns 224
_refine_ls_number_restraints 0
_refine_ls_restrained_S_all 0.727
_refine_ls_R_factor_all 0.0209
_refine_ls_R_factor_gt 0.0209
_refine_ls_shift/su_max 0.146
_refine_ls_shift/su_mean 0.010
_refine_ls_structure_factor_coef Fsqd
_refine_ls_weighting_details 'calc w=1/[\s^2^(Fo^2^)+(0.1000P)^2^+0.0000P] where P=(Fo^2^+2Fc^2^)/3'
_refine_ls_weighting_scheme calc
_refine_ls_wR_factor_gt 0.0735
_refine_ls_wR_factor_ref 0.0735
_reflns_number_gt 224
_reflns_number_total 224
_reflns_threshold_expression >2\s(I)
_cod_data_source_file 100912_NKN_all.cif
_cod_data_source_block d1_469K
_cod_original_formula_sum 'K0.50 Na0.50 Nb O3'
_cod_database_code 1563436

loop_
_symmetry_equiv_pos_as_xyz
'x, y, z'
'-x, y, z'
'-x, -y, z'
'x, -y, z'
'-y, -x, z'
'y, -x, z'
'-y, x, z'
'y, x, z'

loop_
_atom_site_label
_atom_site_type_symbol
_atom_site_fract_x
_atom_site_fract_y
_atom_site_fract_z
_atom_site_U_iso_or_equiv
_atom_site_adp_type
_atom_site_occupancy
_atom_site_symmetry_multiplicity
_atom_site_calc_flag
_atom_site_refinement_flags
_atom_site_disorder_assembly
_atom_site_disorder_group
O1 O 0.5000 0.5000 0.005(8) 0.0282(16) Uani 1 8 d S . .
O2 O 0.5000 0.0000 0.4638(17) 0.0171(12) Uani 1 4 d S . .
Nb1 Nb 0.5000 0.5000 0.5000 0.01129(8) Uiso 1 8 d S . .
K1 K 0.0000 0.0000 -0.0199(13) 0.0157(3) Uiso 0.50 8 d SP . .
Na1 Na 0.0000 0.0000 -0.0199(13) 0.0157(3) Uiso 0.50 8 d SP . .

loop_
_atom_site_aniso_label
_atom_site_aniso_U_11
_atom_site_aniso_U_22
_atom_site_aniso_U_33
_atom_site_aniso_U_23
_atom_site_aniso_U_13
_atom_site_aniso_U_12
O1 0.0246(17) 0.0246(17) 0.035(4) 0.000 0.000 0.000
O2 0.023(2) 0.0122(9) 0.016(4) 0.000 0.000 0.000

loop_
_atom_type_symbol
_atom_type_description
_atom_type_scat_dispersion_real
_atom_type_scat_dispersion_imag
_atom_type_scat_source
O O 0.0106 0.0060 'International Tables Vol C Tables 4.2.6.8 and 6.1.1.4'
Na Na 0.0362 0.0249 'International Tables Vol C Tables 4.2.6.8 and 6.1.1.4'
K K 0.2009 0.2494 'International Tables Vol C Tables 4.2.6.8 and 6.1.1.4'
Nb Nb -2.0727 0.6215 'International Tables Vol C Tables 4.2.6.8 and 6.1.1.4'

loop_
_geom_angle_atom_site_label_1
_geom_angle_atom_site_label_2
_geom_angle_atom_site_label_3
_geom_angle
_geom_angle_site_symmetry_1
_geom_angle_site_symmetry_3
O1 Nb1 O2 94.2(2) 1_556 .
O1 Nb1 O2 94.2(2) 1_556 5_565
O2 Nb1 O2 89.69(3) . 5_565
O1 Nb1 O2 94.2(2) 1_556 5_665
O2 Nb1 O2 89.69(3) . 5_665
O2 Nb1 O2 171.6(4) 5_565 5_665
O1 Nb1 O2 94.2(2) 1_556 1_565
O2 Nb1 O2 171.6(4) . 1_565
O2 Nb1 O2 89.69(3) 5_565 1_565
O2 Nb1 O2 89.69(3) 5_665 1_565
O1 Nb1 O1 180.000(12) 1_556 .
O2 Nb1 O1 85.8(2) . .
O2 Nb1 O1 85.8(2) 5_565 .
O2 Nb1 O1 85.8(2) 5_665 .
O2 Nb1 O1 85.8(2) 1_565 .

loop_
_geom_bond_atom_site_label_1
_geom_bond_atom_site_label_2
_geom_bond_site_symmetry_1
_geom_bond_site_symmetry_2
_geom_bond_distance
O1 Nb1 . . 1.99(3)
O1 Nb1 . '1 554' 2.03(3)
O1 O2 . '5 665' 2.71(2)
O1 O2 . '5 565' 2.71(2)
O1 O2 . '1 565' 2.71(2)
O1 O2 . . 2.71(2)
O1 K1 . '1 665' 2.8136(12)
O1 K1 . '1 655' 2.8136(12)
O1 K1 . '1 565' 2.8136(12)
O1 Na1 . . 2.8136(12)
O1 K1 . . 2.8136(12)
O1 O2 . '5 664' 2.95(2)
O1 O2 . '5 564' 2.95(2)
O1 O2 . '1 564' 2.95(2)
O1 O2 . '1 554' 2.95(2)
O2 Nb1 . '1 545' 1.9936(5)
O2 Nb1 . . 1.9936(5)
O2 K1 . '1 655' 2.781(6)
O2 Na1 . . 2.781(6)
O2 K1 . . 2.781(6)
O2 O2 . '5 665' 2.81181(10)
O2 O2 . '5 655' 2.81181(10)
O2 O2 . '5 565' 2.81181(10)
O2 O2 . 5 2.81181(10)
O2 K1 . '1 656' 2.874(6)
O2 K1 . '1 556' 2.874(6)
Nb1 K1 . '1 666' 3.410(3)
Nb1 K1 . '1 656' 3.410(3)
Nb1 K1 . '1 566' 3.410(3)
Nb1 K1 . '1 556' 3.410(3)
Nb1 K1 . '1 665' 3.503(3)
Nb1 K1 . '1 655' 3.503(3)
Nb1 K1 . '1 565' 3.503(3)
Nb1 K1 . . 3.503(3)
K1 K1 . '1 655' 3.9765(2)
K1 K1 . '1 565' 3.9765(2)
K1 K1 . '1 545' 3.9765(2)
K1 K1 . '1 455' 3.9765(2)
K1 K1 . '1 556' 4.019(7)
K1 K1 . '1 554' 4.019(7)
